data_2104533
loop_
_publ_author_name
'Marsh, Richard E.'

_publ_section_title
;
 Space groups <i>P</i>1 and <i>Cc</i>: how are they doing?
;
_journal_coeditor_code BK5088
_journal_issue 6
_journal_name_full 'Acta Crystallographica Section B'
_journal_page_first 782
_journal_page_last 783
_journal_paper_doi 10.1107/S0108768109046448
_journal_volume 65
_journal_year 2009
_chemical_formula_sum 'C7 H14 N2'
_chemical_formula_weight 126.2
_chemical_name_systematic 2-(Methylamino)-4-(methylimino)-pent-2-ene
_space_group_IT_number 15
_symmetry_cell_setting monoclinic
_symmetry_space_group_name_Hall '-C 2yc'
_symmetry_space_group_name_H-M 'C 1 2/c 1'
_cell_angle_alpha 90.0
_cell_angle_beta 107.05(3)
_cell_angle_gamma 90.0
_cell_formula_units_Z 4
_cell_length_a 12.129(2)
_cell_length_b 12.034(2)
_cell_length_c 5.692(1)
_cell_measurement_temperature 295
_cell_volume 794.3(3)
_diffrn_radiation_monochromator graphite
_diffrn_radiation_type CuK\a
_diffrn_radiation_wavelength 1.5418
_exptl_crystal_density_diffrn 1.055
_exptl_crystal_F_000 280
_cod_data_source_file bk5088.cif
_cod_data_source_block TIZZIM
_cod_original_cell_volume 794.3(2)
_cod_original_sg_symbol_H-M C2/c
_cod_database_code 2104533

loop_
_symmetry_equiv_pos_as_xyz
'x, y, z'
'-x, y, 1/2-z'
'x+1/2, y+1/2, z'
'1/2-x, 1/2+y, 1/2-z'
'-x, -y, -z'
'x, -y, z-1/2'
'1/2-x, 1/2-y, -z'
'x+1/2, -y+1/2, z-1/2'

loop_
_atom_site_label
_atom_site_type_symbol
_atom_site_fract_x
_atom_site_fract_y
_atom_site_fract_z
_atom_site_occupancy
C1 C 0.0713 0.2835 0.4620 1
C2 C 0.0 0.3325 0.25 1
N1 N 0.0737 0.1736 0.4731 1
C3 C 0.1418 0.3528 0.6726 1
C4 C 0.1436 0.1154 0.6896 1

loop_
_geom_angle_atom_site_label_1
_geom_angle_atom_site_label_2
_geom_angle_atom_site_label_3
_geom_angle
_geom_angle_site_symmetry_1
_geom_angle_site_symmetry_2
_geom_angle_site_symmetry_3
_geom_angle_publ_flag
C1 N1 C4 121.38 . . . yes
N1 C1 C2 117.62 . . . yes
N1 C1 C3 121.09 . . . yes
C2 C1 C3 121.28 . . . no
C1 C2 C1 129.90 . . 2_555 no

loop_
_geom_bond_atom_site_label_1
_geom_bond_atom_site_label_2
_geom_bond_distance
_geom_bond_site_symmetry_1
_geom_bond_site_symmetry_2
_geom_bond_publ_flag
N1 C1 1.3240 . . yes
N1 C4 1.4544 . . yes
C1 C2 1.3928 . . no
C1 C3 1.5042 . . no
